data_4126162
loop_
_publ_author_name
'Winterfeld, Kim A.'
'Lavarda, Giulia'
'Guilleme, Julia'
'Sekita, Michael'
'Guldi, Dirk M.'
'Torres, Tom\'as'
'Bottari, Giovanni'

_publ_section_title
;
 Subphthalocyanines Axially Substituted with a
 Tetracyanobuta-1,3-diene-Aniline Moiety: Synthesis, Structure, and
 Physicochemical Properties.
;
_journal_issue 15
_journal_name_full 'Journal of the American Chemical Society'
_journal_page_first 5520
_journal_page_last 5529
_journal_paper_doi 10.1021/jacs.7b01460
_journal_volume 139
_journal_year 2017
_chemical_absolute_configuration ad
_chemical_formula_sum 'C40.75 H10.75 B Cl2.25 F12 N11'
_chemical_formula_weight 972.93
_space_group_crystal_system orthorhombic
_space_group_IT_number 19
_space_group_name_Hall 'P 2ac 2ab'
_space_group_name_H-M_alt 'P 21 21 21'
_symmetry_space_group_name_Hall 'P 2ac 2ab'
_symmetry_space_group_name_H-M 'P 21 21 21'
_atom_sites_solution_hydrogens geom
_cell_angle_alpha 90
_cell_angle_beta 90
_cell_angle_gamma 90
_cell_formula_units_Z 4
_cell_length_a 8.3602(6)
_cell_length_b 20.2111(16)
_cell_length_c 23.8869(17)
_cell_measurement_reflns_used 3279
_cell_measurement_temperature 296.(2)
_cell_measurement_theta_max 19.1046
_cell_measurement_theta_min 2.5812
_cell_volume 4036.1(5)
_computing_cell_refinement 'Bruker SAINT'
_computing_data_collection 'Bruker APEX2'
_computing_data_reduction 'Bruker SAINT'
_computing_molecular_graphics 'Bruker SHELXTL'
_computing_publication_material 'Bruker SHELXTL'
_computing_structure_refinement 'SHELXL-2014 (Sheldrick 2014)'
_computing_structure_solution 'SHELXS-97 (Sheldrick 2008)'
_diffrn_ambient_temperature 296.(2)
_diffrn_measured_fraction_theta_full 0.994
_diffrn_measured_fraction_theta_max 0.994
_diffrn_measurement_device_type 'Bruker Kappa Apex II'
_diffrn_measurement_method '\f and \w scans'
_diffrn_radiation_type 'Mo K\a'
_diffrn_radiation_wavelength 0.71073
_diffrn_reflns_av_R_equivalents 0.0910
_diffrn_reflns_av_unetI/netI 0.1048
_diffrn_reflns_limit_h_max 10
_diffrn_reflns_limit_h_min -10
_diffrn_reflns_limit_k_max 24
_diffrn_reflns_limit_k_min -24
_diffrn_reflns_limit_l_max 25
_diffrn_reflns_limit_l_min -28
_diffrn_reflns_number 36246
_diffrn_reflns_theta_full 25.35
_diffrn_reflns_theta_max 25.35
_diffrn_reflns_theta_min 1.32
_exptl_absorpt_coefficient_mu 0.282
_exptl_absorpt_correction_T_max 0.99
_exptl_absorpt_correction_T_min 0.96
_exptl_absorpt_correction_type multi-scan
_exptl_absorpt_process_details sadabs
_exptl_crystal_colour 'dark purple'
_exptl_crystal_density_diffrn 1.601
_exptl_crystal_density_method 'not measured'
_exptl_crystal_description prismatic
_exptl_crystal_F_000 1934
_exptl_crystal_size_max 0.160
_exptl_crystal_size_mid 0.050
_exptl_crystal_size_min 0.030
_refine_diff_density_max 0.531
_refine_diff_density_min -0.662
_refine_ls_abs_structure_details
;

Flack x determined using 1198 quotients [(I+)-(I-)]/[(I+)+(I-)]
(Parsons, Flack and Wagner, Acta Cryst. B69 (2013) 249-259).
;
_refine_ls_abs_structure_Flack 0.13(6)
_refine_ls_extinction_method none
_refine_ls_goodness_of_fit_ref 1.344
_refine_ls_hydrogen_treatment constr
_refine_ls_matrix_type full
_refine_ls_number_parameters 479
_refine_ls_number_reflns 7320
_refine_ls_number_restraints 2
_refine_ls_restrained_S_all 1.344
_refine_ls_R_factor_all 0.2302
_refine_ls_R_factor_gt 0.1484
_refine_ls_shift/su_max 0.000
_refine_ls_shift/su_mean 0.000
_refine_ls_structure_factor_coef Fsqd
_refine_ls_weighting_details 'w=1/[\s^2^(Fo^2^)+(0.2000P)^2^] where P=(Fo^2^+2Fc^2^)/3'
_refine_ls_weighting_scheme calc
_refine_ls_wR_factor_gt 0.3648
_refine_ls_wR_factor_ref 0.4047
_reflns_number_gt 4004
_reflns_number_total 7320
_reflns_threshold_expression 'I > 2\s(I)'
_cod_data_source_file ja7b01460_si_004.cif
_cod_data_source_block 01901GiuliaLavarda
_cod_database_code 4126162

loop_
_space_group_symop_operation_xyz
'x, y, z'
'-x+1/2, -y, z+1/2'
'-x, y+1/2, -z+1/2'
'x+1/2, -y+1/2, -z'

loop_
_atom_site_type_symbol
_atom_site_label
_atom_site_fract_x
_atom_site_fract_y
_atom_site_fract_z
_atom_site_U_iso_or_equiv
_atom_site_adp_type
_atom_site_calc_flag
_atom_site_refinement_flags_adp
_atom_site_refinement_flags_occupancy
_atom_site_refinement_flags_posn
_atom_site_occupancy
C C10 0.2390(12) 0.6539(6) 0.5935(4) 0.0674(18) Uani d . . G 1
C C11 0.1582(13) 0.7138(5) 0.5975(4) 0.0674(18) Uani d . . G 1
C C12 0.0771(13) 0.7389(4) 0.5513(5) 0.0674(18) Uani d . . G 1
C C13 0.0770(13) 0.7041(6) 0.5011(4) 0.0674(18) Uani d . . G 1
C C14 0.1578(14) 0.6442(5) 0.4971(4) 0.0674(18) Uani d . . G 1
C C15 0.2389(13) 0.6191(5) 0.5433(5) 0.0674(18) Uani d . . G 1
B B1 0.4269(16) 0.4978(9) 0.6335(7) 0.047(4) Uani d . . . 1
C C1 0.2861(17) 0.4411(7) 0.7151(5) 0.040(3) Uani d . . . 1
C C2 0.2241(19) 0.4636(9) 0.7689(7) 0.0674(18) Uani d . . . 1
C C3 0.1466(18) 0.4323(8) 0.8142(6) 0.050(4) Uani d . . . 1
C C4 0.086(2) 0.4671(10) 0.8592(9) 0.074(5) Uani d . . . 1
C C5 0.1017(16) 0.5344(10) 0.8559(6) 0.062(5) Uani d . . . 1
C C6 0.173(2) 0.5714(10) 0.8145(7) 0.071(5) Uani d . . . 1
C C7 0.2274(16) 0.5350(8) 0.7678(6) 0.053(4) Uani d . . . 1
C C8 0.3003(17) 0.5540(9) 0.7177(7) 0.058(3) Uani d . . . 1
C C9 0.3078(18) 0.6107(7) 0.6327(9) 0.065(5) Uani d . . . 1
C C16 0.3089(17) 0.5554(9) 0.5525(7) 0.058(3) Uani d . . . 1
C C17 0.3096(19) 0.4405(7) 0.5499(8) 0.061(4) Uani d . . . 1
C C18 0.2325(16) 0.3791(8) 0.5363(7) 0.055(4) Uani d . . . 1
C C19 0.169(2) 0.3534(8) 0.4923(6) 0.060(4) Uani d . . . 1
C C20 0.097(2) 0.2934(11) 0.4953(9) 0.078(6) Uani d . . . 1
C C21 0.081(2) 0.2606(10) 0.5427(11) 0.080(6) Uani d . . . 1
C C22 0.148(2) 0.2837(10) 0.5940(8) 0.074(5) Uani d . . . 1
C C23 0.2295(19) 0.3463(8) 0.5907(7) 0.061(4) Uani d . . . 1
C C24 0.2964(15) 0.3847(7) 0.6318(6) 0.047(4) Uani d . . . 1
C C25 0.6237(15) 0.4906(6) 0.6393(5) 0.042(3) Uani d . . . 1
C C26 0.7327(13) 0.5297(7) 0.6139(5) 0.037(3) Uani d . . . 1
C C27 0.904(2) 0.5178(9) 0.6213(8) 0.079(3) Uani d . . . 1
C C28 0.6952(19) 0.5848(9) 0.5794(8) 0.067(5) Uani d . . . 1
C C29 0.6781(16) 0.4399(7) 0.6820(10) 0.074(6) Uani d . . . 1
C C30 0.7311(19) 0.3788(9) 0.6592(7) 0.069(5) Uani d . . . 1
C C31 0.800(2) 0.3291(10) 0.6936(8) 0.079(3) Uani d . . . 1
C C32 0.724(2) 0.3702(10) 0.6079(10) 0.079(3) Uani d . . . 1
C C33 0.675(2) 0.4593(10) 0.7400(7) 0.0727(19) Uani d . . . 1
C C34 0.685(2) 0.5263(10) 0.7535(7) 0.0727(19) Uani d . . . 1
H H34 0.6937 0.5572 0.7248 0.087 Uiso calc U . R 1
C C35 0.682(2) 0.5487(10) 0.8104(7) 0.0727(19) Uani d . . . 1
H H35 0.6875 0.5938 0.818 0.087 Uiso calc U . R 1
C C36 0.672(2) 0.5048(10) 0.8533(6) 0.0727(19) Uani d . . . 1
C C37 0.667(2) 0.4363(10) 0.8417(7) 0.0727(19) Uani d . . . 1
H H37 0.6593 0.4063 0.8711 0.087 Uiso calc U . R 1
C C38 0.671(2) 0.4133(10) 0.7876(7) 0.0727(19) Uani d . . . 1
H H38 0.6722 0.368 0.781 0.087 Uiso calc U . R 1
C C39 0.694(3) 0.5987(10) 0.9166(10) 0.109(5) Uani d . . D 1
H H39A 0.6181 0.6218 0.8938 0.131 Uiso calc U . R 1
H H39B 0.8007 0.6108 0.9054 0.131 Uiso calc U . R 1
H H39C 0.6785 0.6102 0.9552 0.131 Uiso calc U . R 1
C C40 0.655(3) 0.4774(11) 0.9552(9) 0.109(5) Uani d . . D 1
H H40A 0.7567 0.4692 0.9722 0.131 Uiso calc U . R 1
H H40B 0.6134 0.4369 0.9399 0.131 Uiso calc U . R 1
H H40C 0.5817 0.494 0.9829 0.131 Uiso calc U . R 1
C C41 0.185(4) 0.7598(17) 0.2697(13) 0.109(5) Uani d . P . 0.75
H H41 0.2282 0.7177 0.256 0.131 Uiso calc U P R 0.75
Cl Cl1 0.0980(12) 0.7443(5) 0.3310(4) 0.130(2) Uani d . P . 0.75
Cl Cl2 0.3473(12) 0.8153(5) 0.2754(4) 0.130(2) Uani d . P . 0.75
Cl Cl3 0.0448(12) 0.7828(5) 0.2248(4) 0.130(2) Uani d . P . 0.75
F F1 0.1322(15) 0.3680(6) 0.8116(4) 0.094(3) Uani d . . . 1
F F2 0.0245(12) 0.4375(5) 0.9005(4) 0.078(3) Uani d . . . 1
F F3 0.0407(14) 0.5687(6) 0.9026(5) 0.099(3) Uani d . . . 1
F F4 0.1792(13) 0.6382(5) 0.8159(4) 0.083(3) Uani d . . . 1
F F5 0.1608(17) 0.7501(6) 0.6442(5) 0.112(4) Uani d . . . 1
F F6 -0.0018(14) 0.7959(6) 0.5505(5) 0.099(3) Uani d . . . 1
F F7 -0.0027(15) 0.7314(6) 0.4567(4) 0.094(3) Uani d . . . 1
F F8 0.1515(12) 0.6162(5) 0.4487(4) 0.082(3) Uani d . . . 1
F F9 0.1731(14) 0.3831(6) 0.4406(4) 0.089(3) Uani d . . . 1
F F10 0.0126(15) 0.2690(6) 0.4486(5) 0.109(4) Uani d . . . 1
F F11 -0.0010(17) 0.1998(5) 0.5496(5) 0.108(4) Uani d . . . 1
F F12 0.1403(12) 0.2479(4) 0.6407(4) 0.072(3) Uani d . . . 1
N N1 0.3448(12) 0.4990(7) 0.6905(5) 0.059(3) Uani d . . . 1
N N2 0.2898(14) 0.6134(6) 0.6895(6) 0.055(3) Uani d . . . 1
N N3 0.3646(14) 0.5571(7) 0.6052(5) 0.058(4) Uani d . . . 1
N N4 0.2943(13) 0.5030(7) 0.5220(5) 0.060(3) Uani d . . . 1
N N5 0.3553(13) 0.4410(6) 0.6061(6) 0.058(4) Uani d . . . 1
N N6 0.2692(16) 0.3865(7) 0.6892(6) 0.060(4) Uani d . . . 1
N N7 1.0322(14) 0.5079(10) 0.6264(7) 0.104(6) Uani d . . . 1
N N8 0.683(3) 0.6355(9) 0.5479(8) 0.111(6) Uani d . . . 1
N N9 0.878(4) 0.2839(13) 0.7202(8) 0.141(6) Uani d . . . 1
N N10 0.723(4) 0.3614(13) 0.5576(8) 0.141(6) Uani d . . . 1
N N11 0.673(2) 0.5271(8) 0.9095(6) 0.097(5) Uani d . . D 1

loop_
_atom_site_aniso_label
_atom_site_aniso_U_11
_atom_site_aniso_U_22
_atom_site_aniso_U_33
_atom_site_aniso_U_12
_atom_site_aniso_U_13
_atom_site_aniso_U_23
C10 0.049(4) 0.076(5) 0.077(4) -0.007(3) 0.015(3) -0.001(4)
C11 0.049(4) 0.076(5) 0.077(4) -0.007(3) 0.015(3) -0.001(4)
C12 0.049(4) 0.076(5) 0.077(4) -0.007(3) 0.015(3) -0.001(4)
C13 0.049(4) 0.076(5) 0.077(4) -0.007(3) 0.015(3) -0.001(4)
C14 0.049(4) 0.076(5) 0.077(4) -0.007(3) 0.015(3) -0.001(4)
C15 0.049(4) 0.076(5) 0.077(4) -0.007(3) 0.015(3) -0.001(4)
B1 0.032(7) 0.044(9) 0.064(10) -0.004(8) 0.014(6) -0.027(10)
C1 0.055(8) 0.028(8) 0.037(7) 0.002(6) -0.001(6) -0.012(6)
C2 0.049(4) 0.076(5) 0.077(4) -0.007(3) 0.015(3) -0.001(4)
C3 0.062(9) 0.045(9) 0.043(8) -0.010(7) -0.010(7) 0.022(7)
C4 0.076(12) 0.067(12) 0.079(14) -0.021(10) -0.021(10) -0.028(12)
C5 0.029(7) 0.116(16) 0.040(9) -0.001(8) 0.011(6) -0.016(10)
C6 0.051(10) 0.090(14) 0.073(11) -0.004(9) 0.031(9) -0.005(10)
C7 0.030(7) 0.075(10) 0.054(9) -0.010(7) -0.022(6) -0.001(8)
C8 0.027(5) 0.085(9) 0.060(7) 0.004(5) 0.001(5) -0.005(7)
C9 0.042(8) 0.034(8) 0.119(16) -0.029(7) -0.041(10) 0.027(10)
C16 0.027(5) 0.085(9) 0.060(7) 0.004(5) 0.001(5) -0.005(7)
C17 0.044(8) 0.034(8) 0.106(14) 0.004(7) 0.008(9) 0.009(9)
C18 0.033(7) 0.066(10) 0.066(11) -0.006(7) -0.011(7) -0.032(9)
C19 0.065(10) 0.068(10) 0.048(10) -0.018(9) 0.011(8) 0.005(8)
C20 0.053(10) 0.108(16) 0.074(13) -0.009(10) -0.001(9) -0.073(13)
C21 0.047(9) 0.088(14) 0.106(17) -0.027(9) 0.021(10) -0.045(13)
C22 0.080(12) 0.077(12) 0.064(11) -0.019(10) -0.002(9) -0.015(10)
C23 0.060(10) 0.064(11) 0.059(10) 0.009(8) 0.017(8) -0.003(9)
C24 0.029(6) 0.058(9) 0.053(10) -0.019(7) -0.001(6) 0.019(8)
C25 0.047(7) 0.034(7) 0.045(7) -0.005(6) -0.014(5) 0.007(7)
C26 0.023(6) 0.049(8) 0.040(7) 0.009(5) -0.002(5) 0.011(6)
C27 0.063(6) 0.083(7) 0.091(8) 0.018(5) 0.010(5) 0.037(6)
C28 0.039(8) 0.071(11) 0.092(12) -0.014(8) -0.006(8) -0.001(11)
C29 0.025(7) 0.024(7) 0.175(19) 0.003(6) 0.017(9) 0.004(10)
C30 0.057(10) 0.087(13) 0.063(11) -0.007(9) 0.015(8) 0.020(9)
C31 0.063(6) 0.083(7) 0.091(8) 0.018(5) 0.010(5) 0.037(6)
C32 0.063(6) 0.083(7) 0.091(8) 0.018(5) 0.010(5) 0.037(6)
C33 0.073(4) 0.095(5) 0.049(3) -0.001(4) 0.001(3) 0.003(4)
C34 0.073(4) 0.095(5) 0.049(3) -0.001(4) 0.001(3) 0.003(4)
C35 0.073(4) 0.095(5) 0.049(3) -0.001(4) 0.001(3) 0.003(4)
C36 0.073(4) 0.095(5) 0.049(3) -0.001(4) 0.001(3) 0.003(4)
C37 0.073(4) 0.095(5) 0.049(3) -0.001(4) 0.001(3) 0.003(4)
C38 0.073(4) 0.095(5) 0.049(3) -0.001(4) 0.001(3) 0.003(4)
C39 0.115(11) 0.120(11) 0.093(10) -0.006(9) 0.036(8) -0.026(9)
C40 0.115(11) 0.120(11) 0.093(10) -0.006(9) 0.036(8) -0.026(9)
C41 0.115(11) 0.120(11) 0.093(10) -0.006(9) 0.036(8) -0.026(9)
Cl1 0.117(4) 0.131(4) 0.142(5) 0.038(3) 0.012(3) 0.013(3)
Cl2 0.117(4) 0.131(4) 0.142(5) 0.038(3) 0.012(3) 0.013(3)
Cl3 0.117(4) 0.131(4) 0.142(5) 0.038(3) 0.012(3) 0.013(3)
F1 0.113(6) 0.112(6) 0.058(4) 0.032(5) -0.005(4) 0.015(4)
F2 0.081(6) 0.100(8) 0.053(5) 0.014(6) 0.022(5) 0.035(5)
F3 0.087(5) 0.123(7) 0.087(5) 0.022(5) 0.014(4) 0.016(5)
F4 0.083(7) 0.079(7) 0.087(7) 0.001(6) 0.020(6) -0.021(5)
F5 0.137(11) 0.099(8) 0.101(9) 0.001(8) 0.030(8) 0.022(7)
F6 0.087(5) 0.123(7) 0.087(5) 0.022(5) 0.014(4) 0.016(5)
F7 0.113(6) 0.112(6) 0.058(4) 0.032(5) -0.005(4) 0.015(4)
F8 0.079(7) 0.111(8) 0.055(5) 0.014(6) -0.009(5) 0.001(5)
F9 0.091(8) 0.116(8) 0.059(6) -0.013(7) 0.009(5) -0.004(6)
F10 0.098(8) 0.122(9) 0.108(9) -0.032(7) -0.041(7) -0.003(8)
F11 0.130(10) 0.065(7) 0.128(10) -0.037(7) -0.044(8) -0.022(6)
F12 0.091(7) 0.054(5) 0.072(6) -0.022(5) 0.004(5) 0.009(5)
N1 0.030(5) 0.058(8) 0.090(9) 0.014(6) -0.019(5) -0.020(8)
N2 0.038(7) 0.052(8) 0.075(10) 0.005(6) -0.003(6) 0.004(7)
N3 0.041(7) 0.075(10) 0.058(8) -0.003(7) 0.020(6) -0.034(7)
N4 0.043(6) 0.078(9) 0.060(7) 0.004(7) -0.002(5) -0.038(8)
N5 0.037(6) 0.069(9) 0.069(9) 0.009(6) -0.027(6) -0.043(7)
N6 0.061(8) 0.053(8) 0.067(9) 0.018(6) 0.021(7) 0.007(7)
N7 0.023(6) 0.151(16) 0.137(13) -0.020(9) -0.003(7) 0.021(14)
N8 0.132(15) 0.092(12) 0.109(13) 0.018(12) 0.018(12) 0.063(11)
N9 0.192(18) 0.160(14) 0.072(9) -0.002(13) -0.003(10) -0.003(9)
N10 0.192(18) 0.160(14) 0.072(9) -0.002(13) -0.003(10) -0.003(9)
N11 0.105(12) 0.121(13) 0.063(10) 0.015(11) 0.016(9) -0.040(9)

loop_
_atom_type_symbol
_atom_type_description
_atom_type_scat_dispersion_real
_atom_type_scat_dispersion_imag
_atom_type_scat_source
C C 0.0033 0.0016 'International Tables Vol C Tables 4.2.6.8 and 6.1.1.4'
H H 0.0000 0.0000 'International Tables Vol C Tables 4.2.6.8 and 6.1.1.4'
B B 0.0013 0.0007 'International Tables Vol C Tables 4.2.6.8 and 6.1.1.4'
N N 0.0061 0.0033 'International Tables Vol C Tables 4.2.6.8 and 6.1.1.4'
F F 0.0171 0.0103 'International Tables Vol C Tables 4.2.6.8 and 6.1.1.4'
Cl Cl 0.1484 0.1585 'International Tables Vol C Tables 4.2.6.8 and 6.1.1.4'

loop_
_geom_angle_atom_site_label_1
_geom_angle_atom_site_label_2
_geom_angle_atom_site_label_3
_geom_angle
C11 C10 C15 120.0
C11 C10 C9 134.0(12)
C15 C10 C9 105.1(11)
F5 C11 C10 121.9(10)
F5 C11 C12 118.1(9)
C10 C11 C12 120.0
F6 C12 C13 115.2(9)
F6 C12 C11 124.8(9)
C13 C12 C11 120.0
F7 C13 C14 122.3(9)
F7 C13 C12 117.7(9)
C14 C13 C12 120.0
F8 C14 C13 115.1(9)
F8 C14 C15 124.9(9)
C13 C14 C15 120.0
C14 C15 C10 120.0
C14 C15 C16 130.5(10)
C10 C15 C16 108.8(10)
N5 B1 N3 106.8(12)
N5 B1 N1 103.3(12)
N3 B1 N1 103.8(11)
N5 B1 C25 112.2(12)
N3 B1 C25 117.5(13)
N1 B1 C25 111.9(12)
N6 C1 N1 124.2(12)
N6 C1 C2 131.1(14)
N1 C1 C2 103.5(12)
C3 C2 C7 118.1(16)
C3 C2 C1 134.3(16)
C7 C2 C1 106.8(14)
F1 C3 C4 120.7(14)
F1 C3 C2 116.9(15)
C4 C3 C2 122.4(16)
F2 C4 C5 123.6(18)
F2 C4 C3 121.0(16)
C5 C4 C3 115.4(19)
C4 C5 C6 128.4(17)
C4 C5 F3 114.3(16)
C6 C5 F3 117.3(17)
F4 C6 C5 122.8(15)
F4 C6 C7 121.9(15)
C5 C6 C7 115.1(18)
C8 C7 C6 132.4(16)
C8 C7 C2 107.4(15)
C6 C7 C2 120.1(16)
N1 C8 N2 120.2(14)
N1 C8 C7 107.9(15)
N2 C8 C7 129.1(15)
N3 C9 N2 123.6(13)
N3 C9 C10 108.5(16)
N2 C9 C10 126.4(16)
N4 C16 N3 125.6(16)
N4 C16 C15 127.8(14)
N3 C16 C15 105.2(14)
N5 C17 N4 117.7(13)
N5 C17 C18 110.2(14)
N4 C17 C18 128.1(16)
C19 C18 C17 136.0(17)
C19 C18 C23 122.4(15)
C17 C18 C23 101.5(13)
C18 C19 C20 120.2(16)
C18 C19 F9 123.1(15)
C20 C19 F9 116.7(16)
C21 C20 C19 122.6(15)
C21 C20 F10 116.9(19)
C19 C20 F10 120.(2)
C20 C21 F11 125.8(18)
C20 C21 C22 122.2(16)
F11 C21 C22 112.(2)
F12 C22 C21 121.5(16)
F12 C22 C23 123.2(15)
C21 C22 C23 115.3(17)
C24 C23 C22 130.7(15)
C24 C23 C18 111.9(14)
C22 C23 C18 117.2(15)
C23 C24 N5 107.1(12)
C23 C24 N6 130.8(13)
N5 C24 N6 118.3(14)
C26 C25 C29 119.7(11)
C26 C25 B1 125.5(12)
C29 C25 B1 114.5(12)
C25 C26 C28 124.8(11)
C25 C26 C27 120.6(12)
C28 C26 C27 114.6(12)
N7 C27 C26 179.(2)
N8 C28 C26 171.7(17)
C30 C29 C33 127.7(17)
C30 C29 C25 115.1(18)
C33 C29 C25 117.2(13)
C32 C30 C31 119.6(19)
C32 C30 C29 119.1(18)
C31 C30 C29 121.3(18)
N9 C31 C30 172.(2)
N10 C32 C30 178.(2)
C34 C33 C29 119.1(15)
C34 C33 C38 115.8(16)
C29 C33 C38 124.9(17)
C33 C34 C35 121.7(16)
C33 C34 H34 119.1
C35 C34 H34 119.1
C36 C35 C34 120.6(18)
C36 C35 H35 119.7
C34 C35 H35 119.7
C35 C36 C37 119.7(15)
C35 C36 N11 120.4(18)
C37 C36 N11 119.9(15)
C38 C37 C36 120.9(16)
C38 C37 H37 119.5
C36 C37 H37 119.5
C37 C38 C33 121.1(18)
C37 C38 H38 119.5
C33 C38 H38 119.5
N11 C39 H39A 109.5
N11 C39 H39B 109.5
H39A C39 H39B 109.5
N11 C39 H39C 109.5
H39A C39 H39C 109.5
H39B C39 H39C 109.5
N11 C40 H40A 109.5
N11 C40 H40B 109.5
H40A C40 H40B 109.5
N11 C40 H40C 109.5
H40A C40 H40C 109.5
H40B C40 H40C 109.5
Cl3 C41 Cl1 108.(2)
Cl3 C41 Cl2 115.(2)
Cl1 C41 Cl2 112.7(18)
Cl3 C41 H41 106.9
Cl1 C41 H41 106.9
Cl2 C41 H41 106.9
C8 N1 C1 113.2(12)
C8 N1 B1 124.7(15)
C1 N1 B1 121.3(12)
C9 N2 C8 116.3(13)
C16 N3 C9 110.8(14)
C16 N3 B1 122.2(13)
C9 N3 B1 123.5(13)
C16 N4 C17 117.0(13)
C24 N5 C17 108.9(11)
C24 N5 B1 126.7(14)
C17 N5 B1 123.6(14)
C1 N6 C24 118.9(13)
C36 N11 C39 115.1(17)
C36 N11 C40 118.5(16)
C39 N11 C40 126.4(16)

loop_
_geom_bond_atom_site_label_1
_geom_bond_atom_site_label_2
_geom_bond_distance
C10 C11 1.39
C10 C15 1.39
C10 C9 1.403(17)
C11 F5 1.336(15)
C11 C12 1.39
C12 F6 1.329(14)
C12 C13 1.39
C13 F7 1.369(12)
C13 C14 1.39
C14 F8 1.289(12)
C14 C15 1.39
C15 C16 1.431(18)
B1 N5 1.45(2)
B1 N3 1.47(2)
B1 N1 1.525(19)
B1 C25 1.657(18)
C1 N6 1.272(18)
C1 N1 1.40(2)
C1 C2 1.46(2)
C2 C3 1.41(2)
C2 C7 1.44(2)
C3 F1 1.307(18)
C3 C4 1.38(3)
C4 F2 1.27(2)
C4 C5 1.37(2)
C5 C6 1.38(2)
C5 F3 1.407(18)
C6 F4 1.35(2)
C6 C7 1.41(2)
C7 C8 1.40(2)
C8 N1 1.34(2)
C8 N2 1.38(2)
C9 N3 1.35(2)
C9 N2 1.37(2)
C16 N4 1.29(2)
C16 N3 1.34(2)
C17 N5 1.40(2)
C17 N4 1.43(2)
C17 C18 1.44(2)
C18 C19 1.29(2)
C18 C23 1.46(2)
C19 C20 1.36(3)
C19 F9 1.374(18)
C20 C21 1.32(3)
C20 F10 1.406(19)
C21 F11 1.42(2)
C21 C22 1.43(3)
C22 F12 1.33(2)
C22 C23 1.44(3)
C23 C24 1.37(2)
C24 N5 1.383(19)
C24 N6 1.392(19)
C25 C26 1.352(18)
C25 C29 1.51(2)
C26 C28 1.42(2)
C26 C27 1.46(2)
C27 N7 1.10(2)
C28 N8 1.27(2)
C29 C30 1.42(2)
C29 C33 1.44(3)
C30 C32 1.24(3)
C30 C31 1.42(3)
C31 N9 1.29(3)
C32 N10 1.21(3)
C33 C34 1.39(3)
C33 C38 1.47(2)
C34 C35 1.43(2)
C34 H34 0.93
C35 C36 1.36(2)
C35 H35 0.93
C36 C37 1.41(3)
C36 N11 1.42(2)
C37 C38 1.37(2)
C37 H37 0.93
C38 H38 0.93
C39 N11 1.47(2)
C39 H39A 0.96
C39 H39B 0.96
C39 H39C 0.96
C40 N11 1.49(2)
C40 H40A 0.96
C40 H40B 0.96
C40 H40C 0.96
C41 Cl3 1.65(4)
C41 Cl1 1.66(3)
C41 Cl2 1.77(4)
C41 H41 0.98

loop_
_geom_hbond_atom_site_label_D
_geom_hbond_atom_site_label_H
_geom_hbond_atom_site_label_A
_geom_hbond_site_symmetry_A
_geom_hbond_distance_DH
_geom_hbond_distance_HA
_geom_hbond_distance_DA
_geom_hbond_angle_DHA
C41 H41 N6 2_564 0.98 2.64 3.55(3) 153.5
C41 H41 F1 2_564 0.98 2.47 3.16(4) 127.2
C35 H35 Cl3 4_566 0.93 2.95 3.69(2) 137.9

loop_
_geom_torsion_atom_site_label_1
_geom_torsion_atom_site_label_2
_geom_torsion_atom_site_label_3
_geom_torsion_atom_site_label_4
_geom_torsion
C15 C10 C11 F5 -177.2(12)
C9 C10 C11 F5 15.1(15)
C15 C10 C11 C12 0
C9 C10 C11 C12 -167.7(13)
F5 C11 C12 F6 -1.7(13)
C10 C11 C12 F6 -179.0(12)
F5 C11 C12 C13 177.3(11)
C10 C11 C12 C13 0
F6 C12 C13 F7 0.0(12)
C11 C12 C13 F7 -179.1(11)
F6 C12 C13 C14 179.1(11)
C11 C12 C13 C14 0
F7 C13 C14 F8 -0.3(12)
C12 C13 C14 F8 -179.4(11)
F7 C13 C14 C15 179.0(12)
C12 C13 C14 C15 0
F8 C14 C15 C10 179.3(12)
C13 C14 C15 C10 0
F8 C14 C15 C16 -11.4(15)
C13 C14 C15 C16 169.3(13)
C11 C10 C15 C14 0
C9 C10 C15 C14 170.9(10)
C11 C10 C15 C16 -171.4(10)
C9 C10 C15 C16 -0.5(11)
N6 C1 C2 C3 11.(3)
N1 C1 C2 C3 178.8(18)
N6 C1 C2 C7 -158.5(16)
N1 C1 C2 C7 9.3(16)
C7 C2 C3 F1 173.8(14)
C1 C2 C3 F1 5.(3)
C7 C2 C3 C4 -5.(2)
C1 C2 C3 C4 -174.0(18)
F1 C3 C4 F2 4.(2)
C2 C3 C4 F2 -176.5(15)
F1 C3 C4 C5 -176.9(15)
C2 C3 C4 C5 2.(2)
F2 C4 C5 C6 176.8(16)
C3 C4 C5 C6 -2.(3)
F2 C4 C5 F3 -1.(3)
C3 C4 C5 F3 -179.4(12)
C4 C5 C6 F4 179.4(18)
F3 C5 C6 F4 -3.(2)
C4 C5 C6 C7 5.(3)
F3 C5 C6 C7 -178.0(13)
F4 C6 C7 C8 3.(3)
C5 C6 C7 C8 178.1(14)
F4 C6 C7 C2 177.7(15)
C5 C6 C7 C2 -7.(2)
C3 C2 C7 C8 -176.1(13)
C1 C2 C7 C8 -4.7(18)
C3 C2 C7 C6 8.(2)
C1 C2 C7 C6 179.6(13)
C6 C7 C8 N1 172.8(15)
C2 C7 C8 N1 -2.2(16)
C6 C7 C8 N2 -27.(3)
C2 C7 C8 N2 158.4(16)
C11 C10 C9 N3 176.9(9)
C15 C10 C9 N3 7.9(12)
C11 C10 C9 N2 11.(2)
C15 C10 C9 N2 -158.2(12)
C14 C15 C16 N4 -10.(2)
C10 C15 C16 N4 160.3(14)
C14 C15 C16 N3 -177.2(9)
C10 C15 C16 N3 -7.0(13)
N5 C17 C18 C19 179.6(17)
N4 C17 C18 C19 23.(3)
N5 C17 C18 C23 3.4(15)
N4 C17 C18 C23 -153.3(16)
C17 C18 C19 C20 -176.4(17)
C23 C18 C19 C20 -1.(2)
C17 C18 C19 F9 6.(3)
C23 C18 C19 F9 -178.8(14)
C18 C19 C20 C21 4.(3)
F9 C19 C20 C21 -178.1(17)
C18 C19 C20 F10 173.2(15)
F9 C19 C20 F10 -9.(2)
C19 C20 C21 F11 176.1(16)
F10 C20 C21 F11 6.(3)
C19 C20 C21 C22 -5.(3)
F10 C20 C21 C22 -174.4(16)
C20 C21 C22 F12 -175.5(18)
F11 C21 C22 F12 4.(2)
C20 C21 C22 C23 2.(3)
F11 C21 C22 C23 -178.3(15)
F12 C22 C23 C24 -8.(3)
C21 C22 C23 C24 174.5(16)
F12 C22 C23 C18 178.3(15)
C21 C22 C23 C18 0.(2)
C19 C18 C23 C24 -176.4(15)
C17 C18 C23 C24 0.5(16)
C19 C18 C23 C22 -1.(2)
C17 C18 C23 C22 175.7(14)
C22 C23 C24 N5 -178.4(17)
C18 C23 C24 N5 -4.1(17)
C22 C23 C24 N6 -21.(3)
C18 C23 C24 N6 153.0(15)
N5 B1 C25 C26 115.1(17)
N3 B1 C25 C26 -9.(2)
N1 B1 C25 C26 -129.3(15)
N5 B1 C25 C29 -71.8(17)
N3 B1 C25 C29 163.8(13)
N1 B1 C25 C29 43.8(18)
C29 C25 C26 C28 -170.8(15)
B1 C25 C26 C28 2.(2)
C29 C25 C26 C27 8.(2)
B1 C25 C26 C27 -178.8(14)
C26 C25 C29 C30 -83.9(17)
B1 C25 C29 C30 102.5(14)
C26 C25 C29 C33 94.3(17)
B1 C25 C29 C33 -79.2(17)
C33 C29 C30 C32 179.4(18)
C25 C29 C30 C32 -3.(2)
C33 C29 C30 C31 -4.(3)
C25 C29 C30 C31 174.0(14)
C30 C29 C33 C34 153.1(17)
C25 C29 C33 C34 -25.(2)
C30 C29 C33 C38 -23.(3)
C25 C29 C33 C38 159.0(15)
C29 C33 C34 C35 180.0(15)
C38 C33 C34 C35 -4.(3)
C33 C34 C35 C36 1.(3)
C34 C35 C36 C37 1.(3)
C34 C35 C36 N11 178.9(16)
C35 C36 C37 C38 0.(3)
N11 C36 C37 C38 -177.9(17)
C36 C37 C38 C33 -3.(3)
C34 C33 C38 C37 5.(3)
C29 C33 C38 C37 -179.2(17)
N2 C8 N1 C1 -153.8(13)
C7 C8 N1 C1 8.9(14)
N2 C8 N1 B1 16.5(19)
C7 C8 N1 B1 179.1(11)
N6 C1 N1 C8 157.5(15)
C2 C1 N1 C8 -11.4(14)
N6 C1 N1 B1 -13.(2)
C2 C1 N1 B1 177.9(12)
N5 B1 N1 C8 -141.9(13)
N3 B1 N1 C8 -30.6(16)
C25 B1 N1 C8 97.2(16)
N5 B1 N1 C1 27.6(16)
N3 B1 N1 C1 139.0(12)
C25 B1 N1 C1 -93.3(14)
N3 C9 N2 C8 -13.2(19)
C10 C9 N2 C8 150.9(12)
N1 C8 N2 C9 7.6(19)
C7 C8 N2 C9 -150.9(15)
N4 C16 N3 C9 -155.4(14)
C15 C16 N3 C9 12.1(16)
N4 C16 N3 B1 4.(2)
C15 C16 N3 B1 171.8(11)
N2 C9 N3 C16 153.6(13)
C10 C9 N3 C16 -12.9(17)
N2 C9 N3 B1 -6.(2)
C10 C9 N3 B1 -172.2(11)
N5 B1 N3 C16 -23.6(16)
N1 B1 N3 C16 -132.4(13)
C25 B1 N3 C16 103.4(15)
N5 B1 N3 C9 133.3(14)
N1 B1 N3 C9 24.6(17)
C25 B1 N3 C9 -99.6(15)
N3 C16 N4 C17 12.6(19)
C15 C16 N4 C17 -152.2(15)
N5 C17 N4 C16 -6.5(17)
C18 C17 N4 C16 148.7(16)
C23 C24 N5 C17 6.1(16)
N6 C24 N5 C17 -154.3(12)
C23 C24 N5 B1 175.6(13)
N6 C24 N5 B1 15.(2)
N4 C17 N5 C24 153.3(13)
C18 C17 N5 C24 -6.1(16)
N4 C17 N5 B1 -17.(2)
C18 C17 N5 B1 -176.0(12)
N3 B1 N5 C24 -138.5(14)
N1 B1 N5 C24 -29.4(18)
C25 B1 N5 C24 91.4(16)
N3 B1 N5 C17 29.6(16)
N1 B1 N5 C17 138.7(13)
C25 B1 N5 C17 -100.6(16)
N1 C1 N6 C24 -6.(2)
C2 C1 N6 C24 159.5(16)
C23 C24 N6 C1 -149.1(17)
N5 C24 N6 C1 6.0(19)
C35 C36 N11 C39 -4.(3)
C37 C36 N11 C39 174.5(19)
C35 C36 N11 C40 177.4(18)
C37 C36 N11 C40 -4.(3)
